data_7230581
loop_
_publ_author_name
'Chen, Chun-Hua'
'Wu, Qing-Yan'
'Wei, Cui'
'Liang, Cui'
'Su, Gui-Fa'
'Mo, Dong-Liang'

_publ_section_title
;
 Iron(iii)-catalyzed selective N--O bond cleavage to prepare
 tetrasubstituted pyridines and 3,5-disubstituted isoxazolines from
 N-vinyl-\a,\b-unsaturated ketonitrones
;
_journal_issue 12
_journal_name_full 'Green Chemistry'
_journal_page_first 2722
_journal_paper_doi 10.1039/C8GC00630J
_journal_volume 20
_journal_year 2018
_chemical_absolute_configuration ad
_chemical_formula_moiety 'C15 H12 Br N O'
_chemical_formula_sum 'C15 H0 Br N O'
_chemical_formula_weight 290.07
_space_group_crystal_system monoclinic
_space_group_IT_number 9
_space_group_name_Hall 'C -2yc'
_space_group_name_H-M_alt 'C 1 c 1'
_symmetry_space_group_name_Hall 'C -2yc'
_symmetry_space_group_name_H-M 'C 1 c 1'
_atom_sites_solution_hydrogens geom
_atom_sites_solution_primary direct
_atom_sites_solution_secondary difmap
_audit_creation_date 2017-11-30
_audit_creation_method
;
Olex2 1.2
(compiled 2017.08.10 svn.r3458 for OlexSys, GUI svn.r5381)
;
_audit_update_record
;
2018-01-25 deposited with the CCDC.
2018-05-08 downloaded from the CCDC.
;
_cell_angle_alpha 90.00
_cell_angle_beta 95.29(2)
_cell_angle_gamma 90.00
_cell_formula_units_Z 4
_cell_length_a 29.72(4)
_cell_length_b 5.675(7)
_cell_length_c 7.425(9)
_cell_measurement_reflns_used 2326
_cell_measurement_temperature 293.15
_cell_measurement_theta_max 25.30
_cell_measurement_theta_min 2.75
_cell_volume 1247(3)
_computing_cell_refinement 'SAINT v8.27A (Bruker, 2012)'
_computing_data_reduction 'SAINT v8.27A (Bruker, 2012)'
_computing_molecular_graphics 'Olex2 (Dolomanov et al., 2009)'
_computing_publication_material 'Olex2 (Dolomanov et al., 2009)'
_computing_structure_refinement 'XL (Sheldrick, 2008)'
_computing_structure_solution 'XS (Sheldrick, 2008)'
_diffrn_ambient_temperature 293.15
_diffrn_measured_fraction_theta_full 0.998
_diffrn_measured_fraction_theta_max 0.998
_diffrn_measurement_device_type 'Bruker APEX-II CCD'
_diffrn_measurement_method '\f and \w scans'
_diffrn_radiation_monochromator graphite
_diffrn_radiation_type MoK\a
_diffrn_radiation_wavelength 0.71073
_diffrn_reflns_av_R_equivalents 0.0840
_diffrn_reflns_av_unetI/netI 0.1069
_diffrn_reflns_limit_h_max 33
_diffrn_reflns_limit_h_min -34
_diffrn_reflns_limit_k_max 6
_diffrn_reflns_limit_k_min -6
_diffrn_reflns_limit_l_max 8
_diffrn_reflns_limit_l_min -8
_diffrn_reflns_number 4021
_diffrn_reflns_theta_full 25.00
_diffrn_reflns_theta_max 25.00
_diffrn_reflns_theta_min 1.38
_diffrn_source 'fine-focus sealed tube'
_diffrn_standards_number 0
_exptl_absorpt_coefficient_mu 3.280
_exptl_absorpt_correction_T_max 1.00000
_exptl_absorpt_correction_T_min 0.10312
_exptl_crystal_colour colourless
_exptl_crystal_colour_primary colourless
_exptl_crystal_density_diffrn 1.545
_exptl_crystal_density_method 'not measured'
_exptl_crystal_description needle
_exptl_crystal_F_000 560
_exptl_crystal_size_max 0.45
_exptl_crystal_size_mid 0.18
_exptl_crystal_size_min 0.17
_refine_diff_density_max 1.492
_refine_diff_density_min -0.965
_refine_diff_density_rms 0.218
_refine_ls_abs_structure_details 'Flack H D (1983), Acta Cryst. A39, 876-881'
_refine_ls_abs_structure_Flack -0.01(3)
_refine_ls_extinction_method none
_refine_ls_goodness_of_fit_ref 1.055
_refine_ls_hydrogen_treatment constr
_refine_ls_matrix_type full
_refine_ls_number_parameters 164
_refine_ls_number_reflns 2051
_refine_ls_number_restraints 2
_refine_ls_restrained_S_all 1.054
_refine_ls_R_factor_all 0.0988
_refine_ls_R_factor_gt 0.0727
_refine_ls_shift/su_max 0.173
_refine_ls_shift/su_mean 0.034
_refine_ls_structure_factor_coef Fsqd
_refine_ls_weighting_details 'calc w=1/[\s^2^(Fo^2^)+(0.1440P)^2^+0.0000P] where P=(Fo^2^+2Fc^2^)/3'
_refine_ls_weighting_scheme calc
_refine_ls_wR_factor_gt 0.1964
_refine_ls_wR_factor_ref 0.2171
_reflns_number_gt 1538
_reflns_number_total 2051
_reflns_threshold_expression >2sigma(I)
_cod_data_source_file c8gc00630j2.cif
_cod_data_source_block aaaa
_cod_depositor_comments 'Adding full bibliography for 7230581--7230582.cif.'
_cod_database_code 7230581
_olex2_refinement_description
;
1. Twinned data refinement
 Scales: 0.93(3)
 0.07(3)
2. Fixed Uiso
 At 1.2 times of:
  All C(H) groups, All C(H,H) groups
3.a Ternary CH refined with riding coordinates:
 C7(H7)
3.b Secondary CH2 refined with riding coordinates:
 C12(H12A,H12B)
3.c Aromatic/amide H refined with riding coordinates:
 C4(H4), C5(H5), C10(H10), C13(H13), C17(H17), C28(H28), C31(H31), C35(H35),
 C41(H41)
;
_olex2_submission_special_instructions 'No special instructions were received'

loop_
_space_group_symop_id
_space_group_symop_operation_xyz
1 'x, y, z'
2 'x, -y, z+1/2'
3 'x+1/2, y+1/2, z'
4 'x+1/2, -y+1/2, z+1/2'

loop_
_atom_site_label
_atom_site_type_symbol
_atom_site_fract_x
_atom_site_fract_y
_atom_site_fract_z
_atom_site_U_iso_or_equiv
_atom_site_adp_type
_atom_site_occupancy
_atom_site_calc_flag
_atom_site_refinement_flags_posn
Br1 Br 0.17753(3) 0.8106(2) 0.12783(5) 0.0621(5) Uani 1 d .
O6 O 0.3902(2) 0.4336(12) 0.3854(10) 0.0395(15) Uani 1 d .
N45 N 0.4367(3) 0.4316(13) 0.3710(11) 0.0339(17) Uani 1 d .
C2 C 0.2388(4) 0.778(2) 0.2160(13) 0.038(2) Uani 1 d .
C4 C 0.2522(3) 0.5747(18) 0.3163(13) 0.036(2) Uani 1 d .
H4 H 0.2308 0.4624 0.3409 0.043 Uiso 1 calc R
C5 C 0.2695(3) 0.9462(16) 0.1909(12) 0.033(2) Uani 1 d .
H5 H 0.2602 1.0842 0.1309 0.040 Uiso 1 calc R
C6 C 0.4505(3) 0.6388(15) 0.3365(12) 0.030(2) Uani 1 d .
C7 C 0.3765(4) 0.6824(15) 0.4096(12) 0.030(2) Uani 1 d .
H7 H 0.3800 0.7176 0.5394 0.036 Uiso 1 calc R
C8 C 0.4967(3) 0.6917(16) 0.3093(11) 0.0296(19) Uani 1 d .
C10 C 0.5754(3) 0.5811(19) 0.3247(13) 0.040(2) Uani 1 d .
H10 H 0.5979 0.4698 0.3529 0.048 Uiso 1 calc R
C12 C 0.4124(3) 0.8163(15) 0.3216(15) 0.033(2) Uani 1 d .
H12A H 0.4208 0.9603 0.3867 0.040 Uiso 1 calc R
H12B H 0.4028 0.8538 0.1965 0.040 Uiso 1 calc R
C13 C 0.3130(3) 0.9199(16) 0.2501(12) 0.0327(19) Uani 1 d .
H13 H 0.3332 1.0393 0.2276 0.039 Uiso 1 calc R
C16 C 0.3298(4) 0.7156(15) 0.3464(12) 0.030(2) Uani 1 d .
C17 C 0.2961(3) 0.5428(16) 0.3769(13) 0.037(2) Uani 1 d .
H17 H 0.3047 0.4057 0.4397 0.045 Uiso 1 calc R
C28 C 0.5086(3) 0.9025(18) 0.2307(12) 0.036(2) Uani 1 d .
H28 H 0.4866 1.0150 0.1977 0.043 Uiso 1 calc R
C31 C 0.5313(3) 0.5281(17) 0.3606(14) 0.038(2) Uani 1 d .
H31 H 0.5248 0.3876 0.4172 0.046 Uiso 1 calc R
C35 C 0.5864(4) 0.781(2) 0.2531(16) 0.047(3) Uani 1 d .
H35 H 0.6164 0.8149 0.2362 0.057 Uiso 1 calc R
C41 C 0.5522(4) 0.9439(19) 0.2024(14) 0.046(2) Uani 1 d .
H41 H 0.5597 1.0842 0.1477 0.055 Uiso 1 calc R

loop_
_atom_site_aniso_label
_atom_site_aniso_U_11
_atom_site_aniso_U_22
_atom_site_aniso_U_33
_atom_site_aniso_U_23
_atom_site_aniso_U_13
_atom_site_aniso_U_12
Br1 0.0314(6) 0.0851(9) 0.0678(7) -0.0015(8) -0.0066(4) 0.0104(8)
O6 0.035(3) 0.020(3) 0.063(4) 0.006(3) 0.000(3) 0.003(3)
N45 0.035(4) 0.020(4) 0.045(4) 0.003(3) -0.003(3) 0.005(4)
C2 0.027(5) 0.053(6) 0.035(5) -0.014(4) 0.002(4) 0.012(4)
C4 0.027(5) 0.035(5) 0.045(5) 0.007(4) 0.007(4) -0.006(4)
C5 0.039(5) 0.028(4) 0.033(5) 0.005(4) 0.010(4) 0.007(4)
C6 0.037(5) 0.027(5) 0.025(4) -0.001(3) -0.005(4) 0.001(4)
C7 0.041(6) 0.020(4) 0.028(4) -0.009(3) 0.004(4) 0.001(4)
C8 0.037(5) 0.033(5) 0.017(4) -0.009(3) -0.006(3) 0.004(4)
C10 0.034(5) 0.042(5) 0.043(5) -0.006(5) -0.002(4) 0.008(5)
C12 0.032(5) 0.023(4) 0.044(6) 0.006(4) 0.002(4) 0.001(4)
C13 0.046(6) 0.024(4) 0.029(4) 0.012(4) 0.007(4) 0.000(4)
C16 0.044(6) 0.023(4) 0.026(4) 0.001(4) 0.009(4) 0.004(4)
C17 0.049(6) 0.024(4) 0.040(5) 0.007(4) 0.007(4) -0.002(4)
C28 0.037(6) 0.031(5) 0.039(5) -0.002(4) -0.001(4) 0.002(4)
C31 0.031(5) 0.034(5) 0.049(5) 0.001(4) -0.002(4) 0.008(4)
C35 0.031(6) 0.067(7) 0.045(6) -0.014(5) 0.008(5) -0.014(5)
C41 0.059(7) 0.036(5) 0.043(5) -0.005(4) 0.003(5) -0.007(5)

loop_
_atom_type_symbol
_atom_type_description
_atom_type_scat_dispersion_real
_atom_type_scat_dispersion_imag
_atom_type_scat_source
C C 0.0033 0.0016 'International Tables Vol C Tables 4.2.6.8 and 6.1.1.4'
H H 0.0000 0.0000 'International Tables Vol C Tables 4.2.6.8 and 6.1.1.4'
Br Br -0.2901 2.4595 'International Tables Vol C Tables 4.2.6.8 and 6.1.1.4'
N N 0.0061 0.0033 'International Tables Vol C Tables 4.2.6.8 and 6.1.1.4'
O O 0.0106 0.0060 'International Tables Vol C Tables 4.2.6.8 and 6.1.1.4'

loop_
_geom_angle_atom_site_label_1
_geom_angle_atom_site_label_2
_geom_angle_atom_site_label_3
_geom_angle
N45 O6 C7 107.5(7)
C6 N45 O6 110.3(8)
C4 C2 Br1 118.8(8)
C5 C2 Br1 121.7(8)
C5 C2 C4 119.4(10)
C2 C4 H4 120.0
C17 C4 C2 120.1(9)
C17 C4 H4 119.9
C2 C5 H5 119.2
C13 C5 C2 121.5(9)
C13 C5 H5 119.2
N45 C6 C8 123.3(9)
N45 C6 C12 112.0(9)
C8 C6 C12 124.7(8)
O6 C7 H7 107.9
O6 C7 C12 102.4(7)
C12 C7 H7 107.9
C16 C7 O6 110.6(7)
C16 C7 H7 107.9
C16 C7 C12 119.6(8)
C28 C8 C6 121.5(9)
C28 C8 C31 118.1(9)
C31 C8 C6 120.4(8)
C31 C10 H10 118.7
C35 C10 H10 118.7
C35 C10 C31 122.6(10)
C6 C12 H12A 111.6
C6 C12 H12B 111.7
C7 C12 C6 100.8(7)
C7 C12 H12A 111.6
C7 C12 H12B 111.6
H12A C12 H12B 109.4
C5 C13 H13 118.7
C5 C13 C16 122.6(9)
C16 C13 H13 118.7
C13 C16 C7 123.5(9)
C13 C16 C17 114.7(9)
C17 C16 C7 121.7(8)
C4 C17 C16 121.5(8)
C4 C17 H17 119.3
C16 C17 H17 119.3
C8 C28 H28 120.0
C41 C28 C8 120.0(10)
C41 C28 H28 120.0
C8 C31 H31 120.6
C10 C31 C8 118.8(9)
C10 C31 H31 120.6
C10 C35 H35 120.7
C10 C35 C41 118.7(10)
C41 C35 H35 120.6
C28 C41 C35 121.8(10)
C28 C41 H41 119.1
C35 C41 H41 119.1

loop_
_geom_bond_atom_site_label_1
_geom_bond_atom_site_label_2
_geom_bond_distance
Br1 C2 1.887(11)
O6 N45 1.397(10)
O6 C7 1.484(11)
N45 C6 1.279(12)
C2 C4 1.408(16)
C2 C5 1.348(15)
C4 H4 0.9300
C4 C17 1.354(14)
C5 H5 0.9300
C5 C13 1.334(13)
C6 C8 1.437(15)
C6 C12 1.513(14)
C7 H7 0.9800
C7 C12 1.507(14)
C7 C16 1.436(15)
C8 C28 1.391(15)
C8 C31 1.412(14)
C10 H10 0.9300
C10 C31 1.395(14)
C10 C35 1.309(17)
C12 H12A 0.9700
C12 H12B 0.9700
C13 H13 0.9300
C13 C16 1.428(13)
C16 C17 1.434(14)
C17 H17 0.9300
C28 H28 0.9300
C28 C41 1.353(15)
C31 H31 0.9300
C35 H35 0.9300
C35 C41 1.398(18)
C41 H41 0.9300

loop_
_geom_torsion_atom_site_label_1
_geom_torsion_atom_site_label_2
_geom_torsion_atom_site_label_3
_geom_torsion_atom_site_label_4
_geom_torsion
Br1 C2 C4 C17 178.1(7)
Br1 C2 C5 C13 -178.5(7)
O6 N45 C6 C8 -178.3(8)
O6 N45 C6 C12 -0.3(12)
O6 C7 C12 C6 -24.0(10)
O6 C7 C16 C13 -140.7(9)
O6 C7 C16 C17 39.5(11)
N45 O6 C7 C12 25.7(9)
N45 O6 C7 C16 154.2(7)
N45 C6 C8 C28 164.5(9)
N45 C6 C8 C31 -14.9(13)
N45 C6 C12 C7 16.3(12)
C2 C4 C17 C16 2.0(14)
C2 C5 C13 C16 -1.3(13)
C4 C2 C5 C13 3.8(13)
C5 C2 C4 C17 -4.2(14)
C5 C13 C16 C7 179.3(8)
C5 C13 C16 C17 -0.9(12)
C6 C8 C28 C41 -178.1(8)
C6 C8 C31 C10 177.2(8)
C7 O6 N45 C6 -16.6(9)
C7 C16 C17 C4 -179.7(9)
C8 C6 C12 C7 -165.7(8)
C8 C28 C41 C35 -1.2(15)
C10 C35 C41 C28 2.1(16)
C12 C6 C8 C28 -13.3(15)
C12 C6 C8 C31 167.4(10)
C12 C7 C16 C13 -22.2(13)
C12 C7 C16 C17 158.0(9)
C13 C16 C17 C4 0.5(13)
C16 C7 C12 C6 -146.7(9)
C28 C8 C31 C10 -2.2(13)
C31 C8 C28 C41 1.2(13)
C31 C10 C35 C41 -3.2(16)
C35 C10 C31 C8 3.3(15)

loop_
_twin_individual_id
_twin_individual_mass_fraction_refined
1 0.93(3)
2 0.07(3)
